data_7250750
loop_
_publ_author_name
'Zeeshan, Mohd'
'Khan, Mohammad Yasir'
'Shahid, M.'
'Khalid Parvez, Mohammad'
'Li, Xiang'

_publ_section_title
;
 Tailored nanoporous composite of a bimetallic Zn-based MOF featuring two
 rare-metal geometries for organic dye sequestration: a mechanistic and
 kinetic insight into wastewater remediation
;
_journal_issue 36
_journal_name_full CrystEngComm
_journal_page_first 5989
_journal_page_last 6008
_journal_paper_doi 10.1039/D5CE00684H
_journal_volume 27
_journal_year 2025
_chemical_formula_moiety '0.25(C128 H64 O64 Zn12), 2(C2 H8 N)'
_chemical_formula_sum 'C36 H32 N2 O16 Zn3'
_chemical_formula_weight 944.85
_space_group_crystal_system monoclinic
_space_group_IT_number 15
_space_group_name_Hall '-C 2yc'
_space_group_name_H-M_alt 'C 1 2/c 1'
_symmetry_Int_Tables_number 15
_atom_sites_solution_primary iterative
_audit_creation_date 2025-04-07
_audit_creation_method
;
Olex2 1.2
(compiled 2018.05.29 svn.r3508 for OlexSys, GUI svn.r5506)
;
_audit_update_record
;
2025-04-09 deposited with the CCDC.	2025-07-31 downloaded from the CCDC.
;
_cell_angle_alpha 90
_cell_angle_beta 95.296(3)
_cell_angle_gamma 90
_cell_formula_units_Z 4
_cell_length_a 33.015(2)
_cell_length_b 9.7380(6)
_cell_length_c 18.1598(10)
_cell_measurement_reflns_used 9250
_cell_measurement_temperature 100(2)
_cell_measurement_theta_max 22.56
_cell_measurement_theta_min 2.88
_cell_volume 5813.5(6)
_computing_cell_refinement 'SAINT V8.38A (?, 2016)'
_computing_data_reduction 'SAINT V8.38A (?, 2016)'
_computing_molecular_graphics 'Olex2 (Dolomanov et al., 2009)'
_computing_publication_material 'Olex2 (Dolomanov et al., 2009)'
_computing_structure_refinement 'olex2.refine (Bourhis et al., 2015)'
_computing_structure_solution 'olex2.solve (Bourhis et al., 2015)'
_diffrn_ambient_temperature 100(2)
_diffrn_measured_fraction_theta_full 0.9973
_diffrn_measured_fraction_theta_max 0.9973
_diffrn_measurement_device_type 'Bruker APEX-II CCD'
_diffrn_measurement_method '\f and \w scans'
_diffrn_radiation_type 'Mo K\a'
_diffrn_radiation_wavelength 0.71073
_diffrn_reflns_av_R_equivalents 0.0649
_diffrn_reflns_av_unetI/netI 0.0410
_diffrn_reflns_limit_h_max 43
_diffrn_reflns_limit_h_min -44
_diffrn_reflns_limit_k_max 12
_diffrn_reflns_limit_k_min -12
_diffrn_reflns_limit_l_max 24
_diffrn_reflns_limit_l_min -24
_diffrn_reflns_number 45117
_diffrn_reflns_theta_full 25.0474
_diffrn_reflns_theta_max 25.05
_diffrn_reflns_theta_min 2.18
_exptl_absorpt_coefficient_mu 1.278
_exptl_absorpt_correction_T_max 0.7457
_exptl_absorpt_correction_T_min 0.5725
_exptl_absorpt_correction_type multi-scan
_exptl_absorpt_process_details
;
SADABS-2016/2 (Bruker,2016/2) was used for absorption correction.
wR2(int) was 0.1389 before and 0.0695 after correction.
The Ratio of minimum to maximum transmission is 0.7677.
The \l/2 correction factor is Not present.
;
_exptl_crystal_colour colourless
_exptl_crystal_colour_primary colourless
_exptl_crystal_density_diffrn 1.0794
_exptl_crystal_description block
_exptl_crystal_F_000 1924.7459
_exptl_crystal_size_max 0.39
_exptl_crystal_size_mid 0.25
_exptl_crystal_size_min 0.17
_refine_diff_density_max 2.1658
_refine_diff_density_min -0.5691
_refine_diff_density_rms 0.1246
_refine_ls_d_res_high 0.8394
_refine_ls_d_res_low 9.3370
_refine_ls_extinction_expression Fc^*^=kFc[1+0.001xFc^2^\l^3^/sin(2\q)]^-1/4^
_refine_ls_goodness_of_fit_ref 1.0427
_refine_ls_hydrogen_treatment mixed
_refine_ls_matrix_type full
_refine_ls_number_constraints 27
_refine_ls_number_parameters 262
_refine_ls_number_reflns 5145
_refine_ls_number_restraints 0
_refine_ls_restrained_S_all 1.0427
_refine_ls_R_factor_all 0.0583
_refine_ls_R_factor_gt 0.0541
_refine_ls_shift/su_max 0.0086
_refine_ls_shift/su_mean 0.0009
_refine_ls_structure_factor_coef Fsqd
_refine_ls_weighting_details 'w=1/[\s^2^(Fo^2^)+(0.0772P)^2^+49.2799P] where P=(Fo^2^+2Fc^2^)/3'
_refine_ls_weighting_scheme calc
_refine_ls_wR_factor_gt 0.1473
_refine_ls_wR_factor_ref 0.1524
_reflns_Friedel_coverage 0.0
_reflns_limit_h_max 39
_reflns_limit_h_min -39
_reflns_limit_k_max 11
_reflns_limit_k_min 0
_reflns_limit_l_max 21
_reflns_limit_l_min 0
_reflns_number_gt 4657
_reflns_number_total 5145
_reflns_threshold_expression I>=2u(I)
_cod_data_source_file d5ce00684h2.cif
_cod_data_source_block Z_51D_a
_cod_depositor_comments 'Adding full bibliography for 7250750.cif.'
_cod_database_code 7250750
_olex2_refinement_description
;
1. Fixed Uiso
 At 1.2 times of:
  All C(H) groups, All N(H,H) groups
 At 1.5 times of:
  All C(H,H,H) groups
2.a Secondary CH2 refined with riding coordinates:
 N1(H1a,H1b)
2.b Aromatic/amide H refined with riding coordinates:
 C6(H6), C7(H7), C3(H3), C4(H4), C11(H11), C12(H12), C15(H15), C16(H16)
2.c Idealised Me refined as rotating group:
 C17(H17a,H17b,H17c), C18(H18a,H18b,H18c)
;
_olex2_submission_special_instructions 'No special instructions were received'

loop_
_space_group_symop_id
_space_group_symop_operation_xyz
1 x,y,z
2 -x,y,-z+1/2
3 -x,-y,-z
4 x,-y,z-1/2
5 x+1/2,y+1/2,z
6 -x+1/2,y+1/2,-z+1/2
7 -x+1/2,-y+1/2,-z
8 x+1/2,-y+1/2,z-1/2

loop_
_atom_site_label
_atom_site_type_symbol
_atom_site_fract_x
_atom_site_fract_y
_atom_site_fract_z
_atom_site_U_iso_or_equiv
_atom_site_adp_type
_atom_site_occupancy
_atom_site_site_symmetry_order
_atom_site_refinement_flags_posn
_atom_site_refinement_flags_adp
_atom_site_refinement_flags_occupancy
Zn1 Zn 0.347178(2) 0.699212(2) 0.521412(2) 0.01610(12) Uani 1.000000 1 . . .
Zn2 Zn 0.25 0.75 0.5 0.01242(13) Uani 1.000000 2 S T P
O1 O 0.389524(2) 0.512548(2) 0.447419(2) 0.0415(5) Uani 1.000000 1 . . .
O2 O 0.404119(2) 0.648188(2) 0.545009(2) 0.0326(4) Uani 1.000000 1 . . .
O3 O 0.325280(2) 0.482251(2) 0.596450(2) 0.0340(5) Uani 1.000000 1 . . .
O4 O 0.297235(2) 0.590325(2) 0.496789(2) 0.0192(4) Uani 1.000000 1 . . .
O5 O 0.284881(2) 0.886504(2) 0.448894(2) 0.0205(4) Uani 1.000000 1 . . .
O6 O 0.347322(2) 0.812538(2) 0.431391(2) 0.0206(4) Uani 1.000000 1 . . .
O7 O 0.340958(2) 1.178068(2) 0.104860(2) 0.0225(4) Uani 1.000000 1 . . .
O8 O 0.273019(2) 1.194104(2) 0.103644(2) 0.0204(4) Uani 1.000000 1 . . .
N1 N 0.367092(2) 0.473519(2) 0.300874(2) 0.0591(6) Uani 1.000000 1 . . .
C17 C 0.359588(2) 0.611762(2) 0.272731(2) 0.0927(8) Uani 1.000000 1 . . .
C1 C 0.307278(2) 1.157539(2) 0.131656(2) 0.0198(5) Uani 1.000000 1 . . .
C18 C 0.328820(2) 0.391114(2) 0.308298(2) 0.0807(7) Uani 1.000000 1 . . .
C2 C 0.309498(2) 1.084863(2) 0.204599(2) 0.0206(5) Uani 1.000000 1 . . .
C3 C 0.346460(2) 1.033284(2) 0.236030(2) 0.0248(5) Uani 1.000000 1 . . .
C4 C 0.348130(2) 0.967692(2) 0.303311(2) 0.0260(5) Uani 1.000000 1 . . .
C5 C 0.313584(2) 0.953668(2) 0.340082(2) 0.0208(5) Uani 1.000000 1 . . .
C6 C 0.276552(2) 1.006158(2) 0.309317(2) 0.0249(5) Uani 1.000000 1 . . .
C7 C 0.274649(2) 1.071236(2) 0.241467(2) 0.0248(5) Uani 1.000000 1 . . .
C8 C 0.315312(2) 0.878510(2) 0.413027(2) 0.0203(5) Uani 1.000000 1 . . .
C9 C 0.300711(2) 0.484805(2) 0.541302(2) 0.0240(5) Uani 1.000000 1 . . .
C10 C 0.273735(2) 0.363942(2) 0.519119(2) 0.0216(5) Uani 1.000000 1 . . .
C11 C 0.249492(2) 0.362092(2) 0.453174(2) 0.0230(5) Uani 1.000000 1 . . .
C12 C 0.226177(2) 0.248923(2) 0.433253(2) 0.0244(6) Uani 1.000000 1 . . .
C13 C 0.414327(2) 0.563775(2) 0.496699(2) 0.0345(6) Uani 1.000000 1 . . .
C14 C 0.458792(2) 0.530593(2) 0.499131(2) 0.0404(6) Uani 1.000000 1 . . .
C15 C 0.471970(2) 0.430188(2) 0.452373(2) 0.0525(6) Uani 1.000000 1 . . .
C16 C 0.513396(2) 0.399280(2) 0.454318(2) 0.0463(6) Uani 1.000000 1 . . .
H6 H 0.252813(2) 0.997273(2) 0.334781(2) 0.0299(6) Uiso 1.000000 1 R . .
H7 H 0.249477(2) 1.106725(2) 0.219981(2) 0.0298(6) Uiso 1.000000 1 R . .
H3 H 0.370370(2) 1.043336(2) 0.211161(2) 0.0297(6) Uiso 1.000000 1 R . .
H4 H 0.373270(2) 0.931728(2) 0.324666(2) 0.0312(6) Uiso 1.000000 1 R . .
H1a H 0.382862(2) 0.427589(2) 0.269683(2) 0.0709(8) Uiso 1.000000 1 R . .
H1b H 0.381664(2) 0.478916(2) 0.346474(2) 0.0709(8) Uiso 1.000000 1 R . .
H17a H 0.356922(2) 0.609978(2) 0.218543(2) 0.1391(12) Uiso 1.000000 1 GR . .
H17b H 0.334418(2) 0.647155(2) 0.290324(2) 0.1391(12) Uiso 1.000000 1 GR . .
H17c H 0.382362(2) 0.671388(2) 0.290345(2) 0.1391(12) Uiso 1.000000 1 GR . .
H18a H 0.315906(2) 0.368668(2) 0.259005(2) 0.1211(11) Uiso 1.000000 1 GR . .
H18b H 0.335797(2) 0.306106(2) 0.335446(2) 0.1211(11) Uiso 1.000000 1 GR . .
H18c H 0.309974(2) 0.445204(2) 0.335251(2) 0.1211(11) Uiso 1.000000 1 GR . .
H11 H 0.248898(2) 0.439553(2) 0.421292(2) 0.0276(6) Uiso 1.000000 1 R . .
H12 H 0.210015(2) 0.247322(2) 0.387184(2) 0.0293(7) Uiso 1.000000 1 R . .
H15 H 0.452882(2) 0.382784(2) 0.419230(2) 0.0630(7) Uiso 1.000000 1 R . .
H16 H 0.522344(2) 0.329251(2) 0.423199(2) 0.0556(7) Uiso 1.000000 1 R . .

loop_
_atom_site_aniso_label
_atom_site_aniso_U_11
_atom_site_aniso_U_22
_atom_site_aniso_U_33
_atom_site_aniso_U_12
_atom_site_aniso_U_13
_atom_site_aniso_U_23
Zn1 0.0134(2) 0.01856(16) 0.0167(2) 0.00446(16) 0.00356(17) -0.00029(15)
Zn2 0.0124(3) 0.01312(17) 0.0123(3) 0.0018(2) 0.0041(2) 0.00096(19)
O1 0.0232(13) 0.0583(2) 0.0425(7) 0.0119(6) 0.0016(10) -0.0082(4)
O2 0.0208(12) 0.0400(2) 0.0370(7) 0.0124(6) 0.0028(9) 0.0013(4)
O3 0.0350(14) 0.0247(2) 0.0394(7) -0.0014(6) -0.0117(10) 0.0066(4)
O4 0.0199(11) 0.0142(2) 0.0245(6) 0.0039(6) 0.0073(8) 0.0035(4)
O5 0.0244(12) 0.0184(2) 0.0193(6) 0.0008(6) 0.0059(9) 0.0012(4)
O6 0.0160(11) 0.0275(2) 0.0189(6) 0.0048(6) 0.0048(8) 0.0062(4)
O7 0.0189(12) 0.0295(2) 0.0188(6) -0.0019(6) 0.0006(9) 0.0062(4)
O8 0.0204(12) 0.0240(2) 0.0174(6) -0.0015(6) 0.0041(8) 0.0009(4)
N1 0.0529(18) 0.0706(2) 0.0519(7) 0.0074(7) -0.0055(11) -0.0248(4)
C17 0.153(2) 0.0629(2) 0.0563(7) -0.0065(7) -0.0222(13) -0.0088(4)
C1 0.0215(15) 0.0190(2) 0.0191(7) -0.0039(6) 0.0032(10) -0.0007(4)
C18 0.056(2) 0.0836(2) 0.1010(7) -0.0133(7) -0.0031(12) -0.0310(4)
C2 0.0219(15) 0.0224(2) 0.0177(7) -0.0040(6) 0.0022(10) 0.0056(4)
C3 0.0168(14) 0.0368(2) 0.0215(7) -0.0008(7) 0.0063(10) 0.0073(4)
C4 0.0178(15) 0.0320(2) 0.0288(7) 0.0046(7) 0.0051(10) 0.0120(4)
C5 0.0179(14) 0.0265(2) 0.0188(7) -0.0006(6) 0.0060(10) 0.0050(4)
C6 0.0208(15) 0.0334(2) 0.0219(7) 0.0031(7) 0.0085(10) 0.0032(4)
C7 0.0184(15) 0.0338(2) 0.0223(7) 0.0037(7) 0.0021(10) 0.0076(4)
C8 0.0213(15) 0.0192(2) 0.0213(7) -0.0012(6) 0.0075(10) 0.0030(4)
C9 0.0266(15) 0.0195(2) 0.0271(7) 0.0064(6) 0.0092(10) 0.0005(4)
C10 0.0180(14) 0.0161(2) 0.0313(7) 0.0059(6) 0.0051(10) -0.0000(4)
C11 0.0280(15) 0.0182(2) 0.0235(7) 0.0062(6) 0.0067(10) 0.0056(4)
C12 0.0298(16) 0.0236(2) 0.0197(7) 0.0035(7) 0.0017(10) 0.0018(4)
C13 0.0207(15) 0.0458(2) 0.0367(7) 0.0101(7) 0.0018(11) 0.0026(4)
C14 0.0230(16) 0.0514(2) 0.0472(7) 0.0140(7) 0.0051(11) -0.0069(4)
C15 0.0245(16) 0.0629(2) 0.0675(7) 0.0167(7) -0.0102(11) -0.0277(4)
C16 0.0221(16) 0.0581(2) 0.0573(7) 0.0157(7) -0.0040(11) -0.0219(4)

loop_
_atom_type_symbol
_atom_type_scat_dispersion_real
_atom_type_scat_dispersion_imag
_atom_type_scat_Cromer_Mann_a1
_atom_type_scat_Cromer_Mann_a2
_atom_type_scat_Cromer_Mann_a3
_atom_type_scat_Cromer_Mann_a4
_atom_type_scat_Cromer_Mann_b1
_atom_type_scat_Cromer_Mann_b2
_atom_type_scat_Cromer_Mann_b3
_atom_type_scat_Cromer_Mann_b4
_atom_type_scat_Cromer_Mann_c
_atom_type_scat_source
_atom_type_scat_dispersion_source
H 0.00000 0.00000 0.49300 0.32291 0.14019 0.04081 10.51090 26.12570 3.14236 57.79970 0.0030380000826 'International Tables Volume C Table 6.1.1.4 (pp. 500-502)' 'Henke, Gullikson and Davis, At. Data and Nucl. Data Tables, 1993, 54, 2'
C 0.00347 0.00161 2.31000 1.02000 1.58860 0.86500 20.84390 10.20750 0.56870 51.65120 0.215599998832 'International Tables Volume C Table 6.1.1.4 (pp. 500-502)' 'Henke, Gullikson and Davis, At. Data and Nucl. Data Tables, 1993, 54, 2'
Zn 0.31207 1.46666 14.07430 7.03180 5.16520 2.41000 3.26550 0.23330 10.31630 58.70970 1.30410003662 'International Tables Volume C Table 6.1.1.4 (pp. 500-502)' 'Henke, Gullikson and Davis, At. Data and Nucl. Data Tables, 1993, 54, 2'
O 0.01158 0.00611 3.04850 2.28680 1.54630 0.86700 13.27710 5.70110 0.32390 32.90890 0.250800013542 'International Tables Volume C Table 6.1.1.4 (pp. 500-502)' 'Henke, Gullikson and Davis, At. Data and Nucl. Data Tables, 1993, 54, 2'
N 0.00653 0.00323 12.21260 3.13220 2.01250 1.16630 0.00570 9.89330 28.99750 0.58260 -11.5290002823 'International Tables Volume C Table 6.1.1.4 (pp. 500-502)' 'Henke, Gullikson and Davis, At. Data and Nucl. Data Tables, 1993, 54, 2'

loop_
_geom_angle_atom_site_label_1
_geom_angle_atom_site_label_2
_geom_angle_atom_site_label_3
_geom_angle
_geom_angle_site_symmetry_1
_geom_angle_site_symmetry_3
_geom_angle_publ_flag
O4 Zn1 O2 132.7656(19) . . ?
O6 Zn1 O2 104.370(4) . . ?
O6 Zn1 O4 100.277(3) . . ?
O7 Zn1 O2 98.814(3) 4_576 . ?
O7 Zn1 O4 110.980(4) 4_576 . ?
O7 Zn1 O6 107.9840(16) 4_576 . ?
O4 Zn2 O4 180.0 . 7_566 ?
O5 Zn2 O4 90.983(2) . . ?
O5 Zn2 O4 89.017(2) . 7_566 ?
O5 Zn2 O4 90.983(2) 7_566 7_566 ?
O5 Zn2 O4 89.017(2) 7_566 . ?
O5 Zn2 O5 180.0 . 7_566 ?
O8 Zn2 O4 89.5187(19) 4_576 7_566 ?
O8 Zn2 O4 90.4813(19) 6_545 7_566 ?
O8 Zn2 O4 90.4813(19) 4_576 . ?
O8 Zn2 O4 89.5187(19) 6_545 . ?
O8 Zn2 O5 86.0913(19) 4_576 7_566 ?
O8 Zn2 O5 93.9087(19) 4_576 . ?
O8 Zn2 O5 93.9087(19) 6_545 7_566 ?
O8 Zn2 O5 86.0913(19) 6_545 . ?
O8 Zn2 O8 180.0 6_545 4_576 ?
C13 O2 Zn1 108.930(5) . . ?
Zn2 O4 Zn1 101.1181(16) 7_566 . ?
C9 O4 Zn1 104.967(5) . . ?
C9 O4 Zn2 124.057(5) . 7_566 ?
C8 O5 Zn2 135.430(2) . 7_566 ?
C8 O6 Zn1 116.109(5) . . ?
C1 O7 Zn1 123.461(5) . 4_575 ?
C1 O8 Zn2 134.359(5) . 4_575 ?
C18 N1 C17 113.950(5) . . ?
H1a N1 C17 108.764(3) . . ?
H1a N1 C18 108.764(2) . . ?
H1b N1 C17 108.764(2) . . ?
H1b N1 C18 108.764(2) . . ?
H1b N1 H1a 107.7 . . ?
H17a C17 N1 109.5 . . ?
H17b C17 N1 109.5 . . ?
H17b C17 H17a 109.5 . . ?
H17c C17 N1 109.5 . . ?
H17c C17 H17a 109.5 . . ?
H17c C17 H17b 109.5 . . ?
O8 C1 O7 126.249(4) . . ?
C2 C1 O7 116.113(5) . . ?
C2 C1 O8 117.626(6) . . ?
H18a C18 N1 109.5 . . ?
H18b C18 N1 109.5 . . ?
H18b C18 H18a 109.5 . . ?
H18c C18 N1 109.5 . . ?
H18c C18 H18a 109.5 . . ?
H18c C18 H18b 109.5 . . ?
C3 C2 C1 120.169(6) . . ?
C7 C2 C1 119.739(5) . . ?
C7 C2 C3 120.082(4) . . ?
C4 C3 C2 119.570(6) . . ?
H3 C3 C2 120.215(3) . . ?
H3 C3 C4 120.215(4) . . ?
C5 C4 C3 120.562(6) . . ?
H4 C4 C3 119.719(4) . . ?
H4 C4 C5 119.719(3) . . ?
C6 C5 C4 120.212(4) . . ?
C8 C5 C4 120.416(5) . . ?
C8 C5 C6 119.356(6) . . ?
C7 C6 C5 119.451(6) . . ?
H6 C6 C5 120.274(3) . . ?
H6 C6 C7 120.274(4) . . ?
C6 C7 C2 120.118(6) . . ?
H7 C7 C2 119.941(3) . . ?
H7 C7 C6 119.941(4) . . ?
O6 C8 O5 126.248(4) . . ?
C5 C8 O5 117.396(5) . . ?
C5 C8 O6 116.351(6) . . ?
O4 C9 O3 122.263(5) . . ?
C10 C9 O3 122.056(3) . . ?
C10 C9 O4 115.641(5) . . ?
C11 C10 C9 121.585(3) . . ?
C12 C10 C9 118.729(4) 7_556 . ?
C12 C10 C11 119.684(4) 7_556 . ?
C12 C11 C10 120.393(3) . . ?
H11 C11 C10 119.8035(19) . . ?
H11 C11 C12 119.803(2) . . ?
C11 C12 C10 119.906(4) . 7_556 ?
H12 C12 C10 120.047(3) . 7_556 ?
H12 C12 C11 120.047(2) . . ?
O2 C13 O1 123.417(7) . . ?
C14 C13 O1 120.412(4) . . ?
C14 C13 O2 116.132(5) . . ?
C15 C14 C13 119.602(5) . . ?
C16 C14 C13 120.578(4) 3_666 . ?
C16 C14 C15 119.800(6) 3_666 . ?
C16 C15 C14 119.767(5) . . ?
H15 C15 C14 120.116(4) . . ?
H15 C15 C16 120.1163(19) . . ?
C15 C16 C14 120.417(4) . 3_666 ?
H16 C16 C14 119.791(4) . 3_666 ?
H16 C16 C15 119.7915(19) . . ?

loop_
_geom_bond_atom_site_label_1
_geom_bond_atom_site_label_2
_geom_bond_distance
_geom_bond_site_symmetry_2
_geom_bond_publ_flag
Zn1 O2 1.95344(15) . ?
Zn1 O4 1.97661(13) . ?
Zn1 O6 1.97276(10) . ?
Zn1 O7 1.95555(9) 4_576 ?
Zn2 O4 2.20679(11) 7_566 ?
Zn2 O4 2.20679(11) . ?
Zn2 O5 2.03759(9) 7_566 ?
Zn2 O5 2.03759(9) . ?
Zn2 O8 2.03772(11) 6_545 ?
Zn2 O8 2.03772(11) 4_576 ?
O1 C13 1.25898(9) . ?
O2 C13 1.27024(7) . ?
O3 C9 1.22946(10) . ?
O4 C9 1.30588(7) . ?
O5 C8 1.24921(11) . ?
O6 C8 1.25529(10) . ?
O7 C1 1.27008(12) . ?
O8 C1 1.24847(11) . ?
N1 C17 1.45309(9) . ?
N1 C18 1.51331(11) . ?
N1 H1a 0.9200 . ?
N1 H1b 0.9200 . ?
C17 H17a 0.9800 . ?
C17 H17b 0.9800 . ?
C17 H17c 0.9800 . ?
C1 C2 1.49765(9) . ?
C18 H18a 0.9800 . ?
C18 H18b 0.9800 . ?
C18 H18c 0.9800 . ?
C2 C3 1.39235(11) . ?
C2 C7 1.38991(12) . ?
C3 C4 1.37529(8) . ?
C3 H3 0.9500 . ?
C4 C5 1.38059(12) . ?
C4 H4 0.9500 . ?
C5 C6 1.39358(11) . ?
C5 C8 1.50988(8) . ?
C6 C7 1.38183(8) . ?
C6 H6 0.9500 . ?
C7 H7 0.9500 . ?
C9 C10 1.50816(9) . ?
C10 C11 1.37772(10) . ?
C10 C12 1.39843(7) 7_556 ?
C11 C12 1.37348(9) . ?
C11 H11 0.9500 . ?
C12 H12 0.9500 . ?
C13 C14 1.49983(14) . ?
C14 C15 1.39085(8) . ?
C14 C16 1.37144(9) 3_666 ?
C15 C16 1.39767(13) . ?
C15 H15 0.9500 . ?
C16 H16 0.9500 . ?

loop_
_smtbx_masks_void_nr
_smtbx_masks_void_average_x
_smtbx_masks_void_average_y
_smtbx_masks_void_average_z
_smtbx_masks_void_volume
_smtbx_masks_void_count_electrons
_smtbx_masks_void_content
1 0.000 0.524 -0.349 1223.8 501.6 ?
2 0.500 -0.474 -0.643 1223.8 501.6 ?
